data_7123076
loop_
_publ_author_name
'Krempner, Clemens'
'Brar, Amandeep'
'Unruh, Daniel K.'
'Aquino, Adelia'

_publ_section_title
;
 Lewis Acid Base Chemistry of Bestmann&#x2019;s Ylide, Ph3PCCO, and its
 Bulkier Analogue, (Cyclohexyl)3PCCO
;
_journal_name_full 'Chemical Communications'
_journal_paper_doi 10.1039/C9CC01239G
_journal_year 2019
_chemical_formula_sum 'C43 H36 Br N2 O P'
_chemical_formula_weight 707.62
_space_group_IT_number 2
_symmetry_cell_setting triclinic
_symmetry_Int_Tables_number 2
_symmetry_space_group_name_Hall '-P 1'
_symmetry_space_group_name_H-M 'P -1'
_atom_sites_solution_hydrogens mixed
_atom_sites_solution_primary dual
_atom_sites_solution_secondary difmap
_audit_creation_date 2018-11-16T16:10:49-00:00
_audit_creation_method 'WinGX routine CIF_UPDATE'
_audit_update_record
;
2018-11-28 deposited with the CCDC.    2019-02-27 downloaded from the CCDC.
;
_cell_angle_alpha 113.8390(10)
_cell_angle_beta 90.9690(10)
_cell_angle_gamma 102.4640(10)
_cell_formula_units_Z 2
_cell_length_a 10.3865(8)
_cell_length_b 13.6653(10)
_cell_length_c 14.2202(11)
_cell_measurement_reflns_used 9897
_cell_measurement_temperature 100(2)
_cell_measurement_theta_max 27.06
_cell_measurement_theta_min 2.41
_cell_volume 1790.3(2)
_computing_cell_refinement 'Bruker SAINT'
_computing_data_collection 'Bruker APEX2'
_computing_data_reduction 'Bruker SAINT'
_computing_structure_refinement 'SHELXL-2016/6 (Sheldrick, 2016)'
_computing_structure_solution 'SHELXT 2014/4 (Sheldrick, 2014)'
_diffrn_ambient_temperature 100(2)
_diffrn_measured_fraction_theta_full 1
_diffrn_measured_fraction_theta_max 0.998
_diffrn_measurement_device_type 'Bruker APEX-II CCD'
_diffrn_measurement_method '\w scans'
_diffrn_radiation_monochromator graphite
_diffrn_radiation_source 'fine-focus sealed tube'
_diffrn_radiation_type MoK\a
_diffrn_radiation_wavelength 0.71073
_diffrn_reflns_av_R_equivalents 0.032
_diffrn_reflns_av_unetI/netI 0.032
_diffrn_reflns_Laue_measured_fraction_full 1
_diffrn_reflns_Laue_measured_fraction_max 0.998
_diffrn_reflns_limit_h_max 13
_diffrn_reflns_limit_h_min -13
_diffrn_reflns_limit_k_max 17
_diffrn_reflns_limit_k_min -17
_diffrn_reflns_limit_l_max 18
_diffrn_reflns_limit_l_min -18
_diffrn_reflns_number 31758
_diffrn_reflns_point_group_measured_fraction_full 1
_diffrn_reflns_point_group_measured_fraction_max 0.998
_diffrn_reflns_theta_full 25.242
_diffrn_reflns_theta_max 27.128
_diffrn_reflns_theta_min 1.576
_exptl_absorpt_coefficient_mu 1.229
_exptl_absorpt_correction_T_max 0.7455
_exptl_absorpt_correction_T_min 0.6483
_exptl_absorpt_correction_type multi-scan
_exptl_absorpt_process_details SADABS
_exptl_crystal_colour colourless
_exptl_crystal_density_diffrn 1.313
_exptl_crystal_description block
_exptl_crystal_F_000 732
_exptl_crystal_size_max 0.385
_exptl_crystal_size_mid 0.2
_exptl_crystal_size_min 0.135
_refine_diff_density_max 0.448
_refine_diff_density_min -0.33
_refine_diff_density_rms 0.058
_refine_ls_extinction_method none
_refine_ls_goodness_of_fit_ref 1.035
_refine_ls_hydrogen_treatment mixed
_refine_ls_matrix_type full
_refine_ls_number_parameters 438
_refine_ls_number_reflns 7925
_refine_ls_number_restraints 363
_refine_ls_restrained_S_all 1.012
_refine_ls_R_factor_all 0.0396
_refine_ls_R_factor_gt 0.0312
_refine_ls_shift/su_max 0.001
_refine_ls_shift/su_mean 0
_refine_ls_structure_factor_coef Fsqd
_refine_ls_weighting_details 'w=1/[\s^2^(Fo^2^)+(0.0386P)^2^+0.7488P] where P=(Fo^2^+2Fc^2^)/3'
_refine_ls_weighting_scheme calc
_refine_ls_wR_factor_gt 0.0753
_refine_ls_wR_factor_ref 0.0788
_reflns_Friedel_coverage 0
_reflns_number_gt 6810
_reflns_number_total 7925
_reflns_threshold_expression 'I > 2\s(I)'
_cod_data_source_file c9cc01239g2.cif
_cod_data_source_block 8
_cod_database_code 7123076
_shelx_estimated_absorpt_t_min 0.649
_shelx_estimated_absorpt_t_max 0.852

loop_
_symmetry_equiv_pos_as_xyz
'x, y, z'
'-x, -y, -z'

loop_
_atom_site_label
_atom_site_type_symbol
_atom_site_fract_x
_atom_site_fract_y
_atom_site_fract_z
_atom_site_U_iso_or_equiv
_atom_site_adp_type
_atom_site_occupancy
_atom_site_site_symmetry_order
_atom_site_calc_flag
_atom_site_refinement_flags_posn
_atom_site_refinement_flags_adp
Br1 Br 0.94215(2) 0.08712(2) 0.33906(2) 0.02134(6) Uani 1 1 d . .
P1 P 0.59482(4) 0.34847(3) 0.28093(3) 0.01095(9) Uani 1 1 d . .
O1 O 0.81243(12) 0.24718(10) 0.29680(9) 0.0175(3) Uani 1 1 d . .
H1 H 0.853(2) 0.1997(17) 0.2967(15) 0.021 Uiso 1 1 d . U
N1 N 0.2296(2) 0.78112(17) 0.30090(16) 0.0436(5) Uani 1 1 d . .
N2 N 0.3317(2) 0.18001(19) 0.61046(16) 0.0488(5) Uani 1 1 d . .
C1 C 0.69453(16) 0.29261(13) 0.18294(12) 0.0118(3) Uani 1 1 d . .
C2 C 0.79044(16) 0.24874(13) 0.20519(13) 0.0134(3) Uani 1 1 d . .
C3 C 0.86408(16) 0.20791(13) 0.11617(13) 0.0146(3) Uani 1 1 d . .
C4 C 0.97066(17) 0.15886(14) 0.10375(15) 0.0191(4) Uani 1 1 d . .
H4 H 1.009552 0.14812 0.158689 0.023 Uiso 1 1 calc R U
C5 C 1.01793(18) 0.12615(14) 0.00737(16) 0.0237(4) Uani 1 1 d . .
H5 H 1.091323 0.093276 -0.003518 0.028 Uiso 1 1 calc R U
C6 C 0.95957(19) 0.14081(15) -0.07308(15) 0.0235(4) Uani 1 1 d . .
H6 H 0.991564 0.115169 -0.138792 0.028 Uiso 1 1 calc R U
C7 C 0.85471(18) 0.19255(14) -0.05914(14) 0.0195(4) Uani 1 1 d . .
H7 H 0.815902 0.203471 -0.113986 0.023 Uiso 1 1 calc R U
C8 C 0.80918(16) 0.22738(13) 0.03704(13) 0.0147(3) Uani 1 1 d . .
C9 C 0.69935(16) 0.28890(13) 0.07336(12) 0.0128(3) Uani 1 1 d . .
C10 C 0.57155(17) 0.22070(13) -0.00010(13) 0.0149(3) Uani 1 1 d . .
C11 C 0.48546(17) 0.13814(14) 0.01751(14) 0.0175(4) Uani 1 1 d . .
H11 H 0.505124 0.125332 0.076427 0.021 Uiso 1 1 calc R U
C12 C 0.37143(18) 0.07437(15) -0.04974(15) 0.0249(4) Uani 1 1 d . .
H12 H 0.31329 0.018826 -0.036171 0.03 Uiso 1 1 calc R U
C13 C 0.3417(2) 0.09093(16) -0.13629(16) 0.0304(5) Uani 1 1 d . .
H13 H 0.261987 0.048833 -0.1811 0.036 Uiso 1 1 calc R U
C14 C 0.4294(2) 0.16961(16) -0.15702(15) 0.0290(5) Uani 1 1 d . .
H14 H 0.411087 0.179756 -0.217703 0.035 Uiso 1 1 calc R U
C15 C 0.54383(19) 0.23387(15) -0.08993(14) 0.0217(4) Uani 1 1 d . .
H15 H 0.603626 0.287146 -0.105355 0.026 Uiso 1 1 calc R U
C16 C 0.74454(17) 0.40810(13) 0.08276(12) 0.0143(3) Uani 1 1 d . .
C17 C 0.87914(18) 0.46226(14) 0.10477(14) 0.0200(4) Uani 1 1 d . .
H17 H 0.943219 0.423392 0.108547 0.024 Uiso 1 1 calc R U
C18 C 0.9206(2) 0.57236(15) 0.12124(15) 0.0250(4) Uani 1 1 d . .
H18 H 1.01249 0.60819 0.136483 0.03 Uiso 1 1 calc R U
C19 C 0.8282(2) 0.62981(15) 0.11544(14) 0.0236(4) Uani 1 1 d . .
H19 H 0.856379 0.704964 0.126598 0.028 Uiso 1 1 calc R U
C20 C 0.6949(2) 0.57712(14) 0.09333(14) 0.0211(4) Uani 1 1 d . .
H20 H 0.631346 0.616285 0.089258 0.025 Uiso 1 1 calc R U
C21 C 0.65310(18) 0.46728(14) 0.07700(13) 0.0163(3) Uani 1 1 d . .
H21 H 0.561076 0.432034 0.061718 0.02 Uiso 1 1 calc R U
C22 C 0.70494(16) 0.44434(13) 0.39542(13) 0.0141(3) Uani 1 1 d . .
C23 C 0.69378(17) 0.43504(14) 0.48895(13) 0.0170(3) Uani 1 1 d . .
H23 H 0.624083 0.380455 0.494446 0.02 Uiso 1 1 calc R U
C24 C 0.78525(18) 0.50611(15) 0.57422(14) 0.0219(4) Uani 1 1 d . .
H24 H 0.77891 0.499434 0.638036 0.026 Uiso 1 1 calc R U
C25 C 0.88557(18) 0.58659(15) 0.56660(15) 0.0240(4) Uani 1 1 d . .
H25 H 0.947189 0.635542 0.625481 0.029 Uiso 1 1 calc R U
C26 C 0.89670(18) 0.59623(15) 0.47377(15) 0.0227(4) Uani 1 1 d . .
H26 H 0.965528 0.651953 0.469133 0.027 Uiso 1 1 calc R U
C27 C 0.80757(17) 0.52469(14) 0.38757(14) 0.0182(4) Uani 1 1 d . .
H27 H 0.81616 0.530223 0.323381 0.022 Uiso 1 1 calc R U
C28 C 0.48763(16) 0.24269(13) 0.30754(12) 0.0134(3) Uani 1 1 d . .
C29 C 0.38176(17) 0.26965(14) 0.36347(13) 0.0169(3) Uani 1 1 d . .
H29 H 0.372116 0.343291 0.390538 0.02 Uiso 1 1 calc R U
C30 C 0.29109(18) 0.18960(15) 0.37952(15) 0.0216(4) Uani 1 1 d . .
H30 H 0.219208 0.20814 0.417844 0.026 Uiso 1 1 calc R U
C31 C 0.30482(18) 0.08182(15) 0.33966(15) 0.0228(4) Uani 1 1 d . .
H31 H 0.240956 0.026351 0.349229 0.027 Uiso 1 1 calc R U
C32 C 0.41103(18) 0.05507(14) 0.28616(14) 0.0212(4) Uani 1 1 d . .
H32 H 0.420803 -0.018497 0.260072 0.025 Uiso 1 1 calc R U
C33 C 0.50354(17) 0.13523(14) 0.27036(13) 0.0167(3) Uani 1 1 d . .
H33 H 0.577272 0.116989 0.234426 0.02 Uiso 1 1 calc R U
C34 C 0.48558(16) 0.41824(13) 0.24664(12) 0.0134(3) Uani 1 1 d . .
C35 C 0.37150(17) 0.35444(14) 0.17721(13) 0.0159(3) Uani 1 1 d . .
H35 H 0.351065 0.276302 0.151324 0.019 Uiso 1 1 calc R U
C36 C 0.28830(18) 0.40553(15) 0.14628(14) 0.0200(4) Uani 1 1 d . .
H36 H 0.211477 0.362355 0.098367 0.024 Uiso 1 1 calc R U
C37 C 0.31738(18) 0.52004(16) 0.18543(14) 0.0220(4) Uani 1 1 d . .
H37 H 0.260835 0.554892 0.16358 0.026 Uiso 1 1 calc R U
C38 C 0.42834(18) 0.58330(15) 0.25604(14) 0.0210(4) Uani 1 1 d . .
H38 H 0.446865 0.661484 0.283503 0.025 Uiso 1 1 calc R U
C39 C 0.51280(17) 0.53285(14) 0.28695(13) 0.0167(3) Uani 1 1 d . .
H39 H 0.588953 0.576459 0.335472 0.02 Uiso 1 1 calc R U
C40 C 0.2800(2) 0.82086(18) 0.38372(18) 0.0314(5) Uani 1 1 d . .
C41 C 0.3453(3) 0.8722(2) 0.48939(19) 0.0497(6) Uani 1 1 d . .
H41A H 0.290787 0.843339 0.532411 0.074 Uiso 1 1 calc R U
H41B H 0.356708 0.952234 0.516959 0.074 Uiso 1 1 calc R U
H41C H 0.432397 0.855508 0.489959 0.074 Uiso 1 1 calc R U
C42 C 0.2210(3) 0.17354(18) 0.61339(16) 0.0337(5) Uani 1 1 d . .
C43 C 0.0802(2) 0.16441(18) 0.61608(17) 0.0340(5) Uani 1 1 d . .
H43A H 0.065144 0.235253 0.663859 0.051 Uiso 1 1 calc R U
H43B H 0.04197 0.10734 0.639654 0.051 Uiso 1 1 calc R U
H43C H 0.037866 0.14445 0.546572 0.051 Uiso 1 1 calc R U

loop_
_atom_site_aniso_label
_atom_site_aniso_U_11
_atom_site_aniso_U_22
_atom_site_aniso_U_33
_atom_site_aniso_U_23
_atom_site_aniso_U_13
_atom_site_aniso_U_12
Br1 0.02005(10) 0.01877(10) 0.02487(10) 0.00905(8) -0.00466(7) 0.00473(7)
P1 0.0111(2) 0.0099(2) 0.0118(2) 0.00394(16) 0.00276(16) 0.00331(16)
O1 0.0190(6) 0.0198(6) 0.0169(6) 0.0079(5) 0.0020(5) 0.0105(5)
N1 0.0489(13) 0.0442(12) 0.0421(12) 0.0180(10) 0.0052(10) 0.0201(10)
N2 0.0489(13) 0.0626(15) 0.0326(11) 0.0243(11) -0.0063(10) 0.0010(11)
C1 0.0115(8) 0.0107(7) 0.0119(8) 0.0036(6) 0.0026(6) 0.0020(6)
C2 0.0114(8) 0.0104(8) 0.0157(8) 0.0039(6) 0.0014(6) 0.0005(6)
C3 0.0129(8) 0.0091(8) 0.0196(9) 0.0046(7) 0.0042(7) 0.0010(6)
C4 0.0146(8) 0.0136(8) 0.0300(10) 0.0093(7) 0.0064(7) 0.0046(7)
C5 0.0190(9) 0.0148(9) 0.0392(11) 0.0113(8) 0.0154(8) 0.0072(7)
C6 0.0270(10) 0.0154(9) 0.0281(10) 0.0077(8) 0.0198(8) 0.0067(8)
C7 0.0228(9) 0.0134(8) 0.0207(9) 0.0062(7) 0.0090(7) 0.0024(7)
C8 0.0131(8) 0.0083(7) 0.0197(9) 0.0034(7) 0.0047(7) 0.0017(6)
C9 0.0138(8) 0.0119(8) 0.0121(8) 0.0040(6) 0.0041(6) 0.0032(6)
C10 0.0163(8) 0.0123(8) 0.0136(8) 0.0012(6) 0.0020(6) 0.0067(7)
C11 0.0163(8) 0.0139(8) 0.0190(9) 0.0024(7) 0.0031(7) 0.0060(7)
C12 0.0166(9) 0.0147(9) 0.0326(11) -0.0012(8) 0.0014(8) 0.0043(7)
C13 0.0224(10) 0.0223(10) 0.0301(11) -0.0076(8) -0.0108(8) 0.0112(8)
C14 0.0409(12) 0.0243(10) 0.0177(9) 0.0001(8) -0.0071(8) 0.0181(9)
C15 0.0303(10) 0.0164(9) 0.0167(9) 0.0034(7) 0.0005(7) 0.0093(8)
C16 0.0199(9) 0.0120(8) 0.0104(8) 0.0043(6) 0.0050(6) 0.0034(7)
C17 0.0196(9) 0.0163(9) 0.0224(9) 0.0064(7) 0.0058(7) 0.0037(7)
C18 0.0234(10) 0.0198(9) 0.0281(10) 0.0091(8) 0.0079(8) -0.0010(8)
C19 0.0351(11) 0.0136(8) 0.0206(9) 0.0070(7) 0.0093(8) 0.0026(8)
C20 0.0332(10) 0.0170(9) 0.0171(9) 0.0088(7) 0.0075(8) 0.0105(8)
C21 0.0208(9) 0.0158(8) 0.0125(8) 0.0057(7) 0.0044(7) 0.0047(7)
C22 0.0144(8) 0.0121(8) 0.0147(8) 0.0031(6) 0.0027(6) 0.0061(6)
C23 0.0168(9) 0.0165(8) 0.0165(8) 0.0047(7) 0.0042(7) 0.0059(7)
C24 0.0227(9) 0.0253(10) 0.0148(9) 0.0037(7) 0.0014(7) 0.0096(8)
C25 0.0180(9) 0.0215(9) 0.0224(9) -0.0010(8) -0.0046(7) 0.0055(7)
C26 0.0166(9) 0.0160(9) 0.0293(10) 0.0043(8) 0.0007(7) 0.0023(7)
C27 0.0171(9) 0.0175(8) 0.0197(9) 0.0071(7) 0.0035(7) 0.0049(7)
C28 0.0122(8) 0.0140(8) 0.0129(8) 0.0052(6) 0.0016(6) 0.0021(6)
C29 0.0164(8) 0.0154(8) 0.0193(9) 0.0067(7) 0.0051(7) 0.0055(7)
C30 0.0168(9) 0.0247(9) 0.0265(10) 0.0125(8) 0.0111(7) 0.0071(7)
C31 0.0204(9) 0.0194(9) 0.0301(10) 0.0138(8) 0.0069(8) 0.0006(7)
C32 0.0246(10) 0.0132(8) 0.0259(10) 0.0081(7) 0.0064(8) 0.0046(7)
C33 0.0171(9) 0.0158(8) 0.0181(9) 0.0072(7) 0.0050(7) 0.0054(7)
C34 0.0146(8) 0.0153(8) 0.0140(8) 0.0076(7) 0.0060(6) 0.0077(7)
C35 0.0163(8) 0.0166(8) 0.0158(8) 0.0067(7) 0.0052(7) 0.0061(7)
C36 0.0173(9) 0.0274(10) 0.0175(9) 0.0106(8) 0.0032(7) 0.0076(7)
C37 0.0212(9) 0.0295(10) 0.0262(10) 0.0181(8) 0.0084(8) 0.0146(8)
C38 0.0245(10) 0.0174(9) 0.0269(10) 0.0120(8) 0.0110(8) 0.0107(7)
C39 0.0170(9) 0.0161(8) 0.0179(9) 0.0071(7) 0.0064(7) 0.0056(7)
C40 0.0288(11) 0.0306(11) 0.0377(12) 0.0137(10) 0.0107(9) 0.0138(9)
C41 0.0359(14) 0.0637(17) 0.0379(14) 0.0105(13) 0.0058(11) 0.0108(12)
C42 0.0505(14) 0.0289(11) 0.0198(10) 0.0122(9) -0.0070(10) 0.0027(10)
C43 0.0476(13) 0.0298(11) 0.0267(11) 0.0136(9) -0.0030(10) 0.0108(10)

loop_
_atom_type_symbol
_atom_type_description
_atom_type_scat_dispersion_real
_atom_type_scat_dispersion_imag
_atom_type_scat_source
C C 0.0033 0.0016 'International Tables Vol C Tables 4.2.6.8 and 6.1.1.4'
H H 0 0 'International Tables Vol C Tables 4.2.6.8 and 6.1.1.4'
N N 0.0061 0.0033 'International Tables Vol C Tables 4.2.6.8 and 6.1.1.4'
O O 0.0106 0.006 'International Tables Vol C Tables 4.2.6.8 and 6.1.1.4'
P P 0.1023 0.0942 'International Tables Vol C Tables 4.2.6.8 and 6.1.1.4'
Br Br -0.2901 2.4595 'International Tables Vol C Tables 4.2.6.8 and 6.1.1.4'

loop_
_geom_angle_atom_site_label_1
_geom_angle_atom_site_label_2
_geom_angle_atom_site_label_3
_geom_angle
C1 P1 C28 111.54(7)
C1 P1 C22 107.36(8)
C28 P1 C22 109.96(8)
C1 P1 C34 113.15(7)
C28 P1 C34 105.31(8)
C22 P1 C34 109.52(8)
C2 O1 H1 115.0(14)
C2 C1 C9 110.68(14)
C2 C1 P1 117.85(12)
C9 C1 P1 131.38(12)
O1 C2 C1 122.90(15)
O1 C2 C3 126.62(15)
C1 C2 C3 110.46(14)
C4 C3 C8 121.80(16)
C4 C3 C2 130.78(16)
C8 C3 C2 107.42(14)
C3 C4 C5 117.21(17)
C3 C4 H4 121.4
C5 C4 H4 121.4
C6 C5 C4 121.13(17)
C6 C5 H5 119.4
C4 C5 H5 119.4
C5 C6 C7 121.23(17)
C5 C6 H6 119.4
C7 C6 H6 119.4
C8 C7 C6 117.91(17)
C8 C7 H7 121
C6 C7 H7 121
C7 C8 C3 120.62(16)
C7 C8 C9 128.26(16)
C3 C8 C9 111.12(14)
C10 C9 C8 108.40(13)
C10 C9 C1 114.00(13)
C8 C9 C1 100.14(13)
C10 C9 C16 114.18(13)
C8 C9 C16 110.55(13)
C1 C9 C16 108.66(13)
C11 C10 C15 118.31(16)
C11 C10 C9 120.45(15)
C15 C10 C9 121.06(15)
C12 C11 C10 120.87(17)
C12 C11 H11 119.6
C10 C11 H11 119.6
C13 C12 C11 120.48(19)
C13 C12 H12 119.8
C11 C12 H12 119.8
C12 C13 C14 119.19(18)
C12 C13 H13 120.4
C14 C13 H13 120.4
C13 C14 C15 120.61(18)
C13 C14 H14 119.7
C15 C14 H14 119.7
C14 C15 C10 120.43(18)
C14 C15 H15 119.8
C10 C15 H15 119.8
C21 C16 C17 118.10(15)
C21 C16 C9 121.52(15)
C17 C16 C9 120.22(15)
C18 C17 C16 120.91(17)
C18 C17 H17 119.5
C16 C17 H17 119.5
C19 C18 C17 120.11(18)
C19 C18 H18 119.9
C17 C18 H18 119.9
C20 C19 C18 119.56(17)
C20 C19 H19 120.2
C18 C19 H19 120.2
C19 C20 C21 120.51(17)
C19 C20 H20 119.7
C21 C20 H20 119.7
C20 C21 C16 120.81(17)
C20 C21 H21 119.6
C16 C21 H21 119.6
C23 C22 C27 120.12(16)
C23 C22 P1 120.94(13)
C27 C22 P1 118.83(13)
C24 C23 C22 119.51(17)
C24 C23 H23 120.2
C22 C23 H23 120.2
C25 C24 C23 120.23(17)
C25 C24 H24 119.9
C23 C24 H24 119.9
C24 C25 C26 120.38(17)
C24 C25 H25 119.8
C26 C25 H25 119.8
C25 C26 C27 120.03(17)
C25 C26 H26 120
C27 C26 H26 120
C26 C27 C22 119.71(17)
C26 C27 H27 120.1
C22 C27 H27 120.1
C33 C28 C29 119.80(15)
C33 C28 P1 122.37(13)
C29 C28 P1 117.76(12)
C30 C29 C28 120.09(16)
C30 C29 H29 120
C28 C29 H29 120
C29 C30 C31 120.01(16)
C29 C30 H30 120
C31 C30 H30 120
C32 C31 C30 120.19(16)
C32 C31 H31 119.9
C30 C31 H31 119.9
C31 C32 C33 120.26(16)
C31 C32 H32 119.9
C33 C32 H32 119.9
C32 C33 C28 119.61(16)
C32 C33 H33 120.2
C28 C33 H33 120.2
C39 C34 C35 119.84(15)
C39 C34 P1 121.66(13)
C35 C34 P1 118.49(12)
C36 C35 C34 119.85(16)
C36 C35 H35 120.1
C34 C35 H35 120.1
C35 C36 C37 119.99(17)
C35 C36 H36 120
C37 C36 H36 120
C38 C37 C36 120.23(16)
C38 C37 H37 119.9
C36 C37 H37 119.9
C37 C38 C39 120.21(16)
C37 C38 H38 119.9
C39 C38 H38 119.9
C38 C39 C34 119.85(16)
C38 C39 H39 120.1
C34 C39 H39 120.1
N1 C40 C41 179.5(3)
C40 C41 H41A 109.5
C40 C41 H41B 109.5
H41A C41 H41B 109.5
C40 C41 H41C 109.5
H41A C41 H41C 109.5
H41B C41 H41C 109.5
N2 C42 C43 179.4(3)
C42 C43 H43A 109.5
C42 C43 H43B 109.5
H43A C43 H43B 109.5
C42 C43 H43C 109.5
H43A C43 H43C 109.5
H43B C43 H43C 109.5

loop_
_geom_bond_atom_site_label_1
_geom_bond_atom_site_label_2
_geom_bond_distance
P1 C1 1.7684(16)
P1 C28 1.7983(17)
P1 C22 1.8003(17)
P1 C34 1.8051(16)
O1 C2 1.328(2)
O1 H1 0.85(2)
N1 C40 1.138(3)
N2 C42 1.136(3)
C1 C2 1.361(2)
C1 C9 1.541(2)
C2 C3 1.465(2)
C3 C4 1.392(2)
C3 C8 1.396(2)
C4 C5 1.393(3)
C4 H4 0.95
C5 C6 1.389(3)
C5 H5 0.95
C6 C7 1.397(3)
C6 H6 0.95
C7 C8 1.383(2)
C7 H7 0.95
C8 C9 1.535(2)
C9 C10 1.534(2)
C9 C16 1.544(2)
C10 C11 1.391(2)
C10 C15 1.394(2)
C11 C12 1.385(3)
C11 H11 0.95
C12 C13 1.380(3)
C12 H12 0.95
C13 C14 1.384(3)
C13 H13 0.95
C14 C15 1.389(3)
C14 H14 0.95
C15 H15 0.95
C16 C21 1.395(2)
C16 C17 1.397(2)
C17 C18 1.391(2)
C17 H17 0.95
C18 C19 1.386(3)
C18 H18 0.95
C19 C20 1.380(3)
C19 H19 0.95
C20 C21 1.389(2)
C20 H20 0.95
C21 H21 0.95
C22 C23 1.391(2)
C22 C27 1.397(2)
C23 C24 1.388(2)
C23 H23 0.95
C24 C25 1.383(3)
C24 H24 0.95
C25 C26 1.383(3)
C25 H25 0.95
C26 C27 1.385(3)
C26 H26 0.95
C27 H27 0.95
C28 C33 1.394(2)
C28 C29 1.395(2)
C29 C30 1.378(2)
C29 H29 0.95
C30 C31 1.389(3)
C30 H30 0.95
C31 C32 1.381(3)
C31 H31 0.95
C32 C33 1.388(2)
C32 H32 0.95
C33 H33 0.95
C34 C39 1.393(2)
C34 C35 1.399(2)
C35 C36 1.387(2)
C35 H35 0.95
C36 C37 1.391(3)
C36 H36 0.95
C37 C38 1.383(3)
C37 H37 0.95
C38 C39 1.390(2)
C38 H38 0.95
C39 H39 0.95
C40 C41 1.456(3)
C41 H41A 0.98
C41 H41B 0.98
C41 H41C 0.98
C42 C43 1.444(3)
C43 H43A 0.98
C43 H43B 0.98
C43 H43C 0.98
